data_7133973
loop_
_publ_author_name
'Bohlen, Josina L.'
'Wieprecht, Nele'
'Arrowsmith, Merle'
'H&#xe4;fner, Alena'
'Neder, Marco'
'Braunschweig, Holger'

_publ_section_title
;
 One-step selective synthesis of doubly and triply fused chiral
 boroloborole derivatives.
;
_journal_issue 99
_journal_name_full 'Chemical communications (Cambridge, England)'
_journal_page_first 14782
_journal_page_last 14785
_journal_paper_doi 10.1039/d4cc04433a
_journal_volume 60
_journal_year 2024
_chemical_formula_moiety 'C38 H26 B2 Br2'
_chemical_formula_sum 'C38 H26 B2 Br2'
_chemical_formula_weight 664.03
_chemical_name_systematic 3Naph-Ph
_chemical_properties_physical Air-sensitive,Moisture-sensitive
_space_group_crystal_system monoclinic
_space_group_IT_number 14
_space_group_name_Hall '-P 2yn'
_space_group_name_H-M_alt 'P 1 21/n 1'
_atom_sites_solution_hydrogens geom
_atom_sites_solution_primary dual
_atom_sites_solution_secondary difmap
_audit_creation_date 2023-09-28
_audit_creation_method 'CIF-fill 1.4n (K.Radacki, 2005-23)'
_audit_update_record
;
2024-08-23 deposited with the CCDC.	2024-11-12 downloaded from the CCDC.
;
_cell_angle_alpha 90
_cell_angle_beta 90.3100(10)
_cell_angle_gamma 90
_cell_formula_units_Z 4
_cell_length_a 9.80220(10)
_cell_length_b 8.80000(10)
_cell_length_c 33.2868(4)
_cell_measurement_reflns_used 18157
_cell_measurement_temperature 100(2)
_cell_measurement_theta_max 74.0990
_cell_measurement_theta_min 4.6840
_cell_volume 2871.26(6)
_computing_cell_refinement 'CrysAlisPro 1.171.42.30a (Rigaku OD, 2021)'
_computing_data_collection 'CrysAlisPro 1.171.42.30a (Rigaku OD, 2021)'
_computing_data_reduction 'CrysAlisPro 1.171.42.30a (Rigaku OD, 2021)'
_computing_molecular_graphics 'ShelXLe (Huebschle et all, 2011)'
_computing_publication_material 'SHELXL-2018/3 (Sheldrick, 2018)'
_computing_structure_refinement 'SHELXL-2018/3 (Sheldrick, 2018)'
_computing_structure_solution 'SHELXT 2014/5 (Sheldrick, 2014)''
_diffrn_ambient_environment N~2~
_diffrn_ambient_temperature 100(2)
_diffrn_detector HPA
_diffrn_detector_area_resol_mean 10.0
_diffrn_detector_type 'HyPix Arc150'
_diffrn_measured_fraction_theta_full 0.999
_diffrn_measured_fraction_theta_max 0.968
_diffrn_measurement_details
;
 List of Runs (angles in degrees, time in seconds):
 --------------------------------------------------------------------------
  1  \w     43.00  90.00   0.50    0.30    --   82.26 -95.00  90.00   94
  2  \w     32.00  62.00   0.50    0.30    --   58.45 -95.00 150.00   60
  3  \w     47.00 133.00   0.50    0.30    --   82.26  15.00  60.00  172
  4  \w     65.00  90.00   0.50    0.30    --   82.26 -95.00   0.00   50
  5  \w     68.00  93.00   0.50    0.30    --   85.25 -97.00 146.55   50
  6  \w     52.00  90.00   0.50    0.30    --   82.26 -95.00 -90.00   76
  7  \w     41.00  90.00   0.50    0.30    --   82.26 -95.00-180.00   98
  8  \w     46.00 113.00   0.50    0.30    --   82.26  15.00-120.00  134
  9  \w     44.00  87.00   0.50    0.30    --   82.26 -95.00-120.00   86
 10  \w     51.00  89.00   0.50    0.30    --   82.26 -95.00 -30.00   76
 11  \w     48.00  88.00   0.50    0.30    --   82.26  15.00 150.00   80
 12  \w     44.00  92.00   0.50    0.30    --   85.25 -95.00-136.30   96
 13  \w    -51.00 -26.00   0.50    0.30    --  -69.54 126.00 -90.00   50
 14  \w   -119.00 -42.00   0.50    0.30    --  -76.37 -15.00  90.00  154
 15  \w     95.00 127.00   0.50    0.30    --   82.26  15.00 150.00   64
 16  \w     17.00  43.00   0.50    0.30    --   58.45 -95.00-150.00   52
 17  \w    -68.00 -38.00   0.50    0.30    --  -76.37 112.00-150.00   60
 18  \w    -71.00 -31.00   0.50    0.30    --  -76.37 112.00   0.00   80
 19  \w    103.00 130.00   0.50    0.30    --   82.26  15.00 -60.00   54
 20  \w     63.00  88.00   0.50    0.30    --   82.26 -95.00 120.00   50
 21  \w     22.00  48.00   0.50    0.30    --   58.45 -95.00  60.00   52
 22  \w     56.00  90.00   0.50    0.30    --   82.26 -95.00  60.00   68
 23  \w    -61.00 -33.00   0.50    0.30    --  -76.37 112.00 -60.00   56
 24  \w    -97.00 -44.00   0.50    0.30    --  -79.50 115.00-107.48  106
 25  \w    -76.00 -41.00   0.50    0.30    --  -76.37 -15.00   0.00   70
 26  \w    -97.00 -63.00   0.50    0.30    --  -79.50 116.00 -26.11   68
 27  \w    -91.00 -43.00   0.50    0.30    --  -76.37 112.00 150.00   96
 28  \w    -57.00 -32.00   0.50    0.30    --  -76.37 112.00 -90.00   50
 29  \w   -121.00 -56.00   0.50    0.30    --  -76.37 -15.00 -30.00  130
 30  \w     52.00  78.00   0.50    0.30    --   58.45  15.00   0.00   52
 31  \w    -66.00 -35.00   0.50    0.30    --  -76.37 112.00  60.00   62
 32  \w    -97.00 -35.00   0.50    0.30    --  -79.50 115.00  99.51  124
 33  \w     52.00 100.00   0.50    0.30    --   82.26  15.00 -60.00   96
 34  \w   -119.00 -44.00   0.50    0.30    --  -76.37 -15.00-150.00  150
 35  \w     83.00 109.00   0.50    0.30    --   58.45  15.00   0.00   52
 36  \w     22.00  56.00   0.50    0.30    --   58.45-126.00 -90.00   68
 37  \w     40.00  69.00   0.50    0.30    --   82.26-112.00  30.00   58
 38  \w     40.00  65.00   0.50    0.30    --   82.26 -95.00 -60.00   50
 39  \w     68.00  93.00   0.50    0.30    --   85.25 -98.00  45.51   50
;
_diffrn_measurement_device 'four-circle diffractometer'
_diffrn_measurement_device_type 'Rigaku XtaLAB Synergy-R'
_diffrn_measurement_method '\w scans'
_diffrn_orient_matrix_type
;
 CrysAlisPro convention (1999,Acta A55,543-557)
;
_diffrn_orient_matrix_UB_11 0.0610147000
_diffrn_orient_matrix_UB_12 0.1594001000
_diffrn_orient_matrix_UB_13 -0.0064683000
_diffrn_orient_matrix_UB_21 -0.1277195000
_diffrn_orient_matrix_UB_22 0.0464707000
_diffrn_orient_matrix_UB_23 -0.0242304000
_diffrn_orient_matrix_UB_31 -0.0682383000
_diffrn_orient_matrix_UB_32 0.0554640000
_diffrn_orient_matrix_UB_33 0.0389129000
_diffrn_radiation_monochromator 'multi-layer mirror'
_diffrn_radiation_probe x-ray
_diffrn_radiation_type CuK\a
_diffrn_radiation_wavelength 1.54184
_diffrn_radiation_xray_symbol K-L~2,3~
_diffrn_reflns_av_R_equivalents 0.0438
_diffrn_reflns_av_unetI/netI 0.0223
_diffrn_reflns_Laue_measured_fraction_full 0.999
_diffrn_reflns_Laue_measured_fraction_max 0.968
_diffrn_reflns_limit_h_max 11
_diffrn_reflns_limit_h_min -11
_diffrn_reflns_limit_k_max 10
_diffrn_reflns_limit_k_min -10
_diffrn_reflns_limit_l_max 41
_diffrn_reflns_limit_l_min -34
_diffrn_reflns_number 35555
_diffrn_reflns_point_group_measured_fraction_full 0.999
_diffrn_reflns_point_group_measured_fraction_max 0.968
_diffrn_reflns_theta_full 67.684
_diffrn_reflns_theta_max 74.940
_diffrn_reflns_theta_min 2.655
_diffrn_source 'rotating-anode X-ray tube'
_diffrn_source_type 'PhotonJet-R X-ray Source'
_exptl_absorpt_coefficient_mu 3.778
_exptl_absorpt_correction_T_max 0.980
_exptl_absorpt_correction_T_min 0.701
_exptl_absorpt_correction_type gaussian
_exptl_absorpt_process_details
;
 CrysAlisPro 1.171.42.30a (Rigaku Oxford Diffraction, 2021) Numerical 
 absorption correction based on gaussian integration over a multifaceted 
 crystal model Empirical absorption correction using spherical harmonics, 
 implemented in SCALE3 ABSPACK scaling algorithm.
;
_exptl_crystal_colour 'clear light green'
_exptl_crystal_density_diffrn 1.536
_exptl_crystal_description plate
_exptl_crystal_F_000 1336
_exptl_crystal_preparation
;
 Crystals were grown at 20 \%C from saturated solution in pentane. For data 
 collection the crystal was immersed in a film of perfluoropolyether oil, 
 mounted on a polyimide loop and transferred to stream of cold nitrogen 
 (Oxford Cryostream 800).
;
_exptl_crystal_recrystallization_method 'Re-crystallisation from solvent: pentane'
_exptl_crystal_size_max 0.140
_exptl_crystal_size_mid 0.100
_exptl_crystal_size_min 0.070
_refine_diff_density_max 0.718
_refine_diff_density_min -0.493
_refine_diff_density_rms 0.113
_refine_ls_extinction_method none
_refine_ls_goodness_of_fit_ref 1.041
_refine_ls_hydrogen_treatment constr
_refine_ls_matrix_type full
_refine_ls_number_parameters 379
_refine_ls_number_reflns 5714
_refine_ls_number_restraints 0
_refine_ls_restrained_S_all 1.041
_refine_ls_R_factor_all 0.0475
_refine_ls_R_factor_gt 0.0425
_refine_ls_shift/su_max 0.001
_refine_ls_shift/su_mean 0.000
_refine_ls_structure_factor_coef Fsqd
_refine_ls_weighting_details
;
 w=1/[\s^2^(Fo^2^)+(0.0814P)^2^+3.3518P] where P=(Fo^2^+2Fc^2^)/3
;
_refine_ls_weighting_scheme calc
_refine_ls_wR_factor_gt 0.1224
_refine_ls_wR_factor_ref 0.1277
_reflns_Friedel_coverage 0.000
_reflns_number_gt 5096
_reflns_number_total 5714
_reflns_threshold_expression 'I > 2\s(I)'
_cod_data_source_file d4cc04433a3.cif
_cod_data_source_block JoBo014_JoBo_a
_cod_depositor_comments 'Adding full bibliography for 7133971--7133976.cif.'
_cod_original_sg_symbol_H-M 'P 21/n'
_cod_database_code 7133973
_shelx_shelxl_version_number 2018/3
_shelx_space_group_comment
;
 The symmetry employed for this shelxl refinement is uniquely defined by the 
 following loop, which should always be used as a source of symmetry 
 information in preference to the above space-group names. They are only 
 intended as comments.
;
_shelx_estimated_absorpt_t_min 0.620
_shelx_estimated_absorpt_t_max 0.778

loop_
_space_group_symop_operation_xyz
'x, y, z'
'-x+1/2, y+1/2, -z+1/2'
'-x, -y, -z'
'x-1/2, -y-1/2, z-1/2'

loop_
_atom_site_label
_atom_site_type_symbol
_atom_site_fract_x
_atom_site_fract_y
_atom_site_fract_z
_atom_site_U_iso_or_equiv
_atom_site_adp_type
_atom_site_occupancy
_atom_site_site_symmetry_order
_atom_site_calc_flag
_atom_site_refinement_flags_posn
_atom_site_refinement_flags_adp
_atom_site_refinement_flags_occupancy
_atom_site_disorder_assembly
_atom_site_disorder_group
B1_1 B 0.6495(3) 0.4930(4) 0.61982(10) 0.0274(7) Uani 1 1 d . . . . .
B2_1 B 0.6609(3) 0.1180(4) 0.59788(10) 0.0278(6) Uani 1 1 d . . . . .
Br1_1 Br 0.75519(3) 0.67459(4) 0.62595(2) 0.03570(12) Uani 1 1 d . . . . .
Br2_1 Br 0.59599(3) -0.01236(4) 0.55548(2) 0.03751(12) Uani 1 1 d . . . . .
C1_1 C 0.5340(3) 0.4744(3) 0.58974(9) 0.0282(6) Uani 1 1 d . . . . .
C2_1 C 0.4793(3) 0.5732(3) 0.56145(9) 0.0288(6) Uani 1 1 d . . . . .
H2_1 H 0.514211 0.673564 0.559385 0.035 Uiso 1 1 calc R U . . .
C3_1 C 0.3731(3) 0.5267(3) 0.53585(9) 0.0292(6) Uani 1 1 d . . . . .
C4_1 C 0.3160(3) 0.6248(4) 0.50629(9) 0.0317(6) Uani 1 1 d . . . . .
H4_1 H 0.351281 0.724677 0.503247 0.038 Uiso 1 1 calc R U . . .
C5_1 C 0.2112(3) 0.5774(4) 0.48222(9) 0.0345(7) Uani 1 1 d . . . . .
H5_1 H 0.172996 0.645036 0.462978 0.041 Uiso 1 1 calc R U . . .
C6_1 C 0.1593(3) 0.4286(4) 0.48573(9) 0.0358(7) Uani 1 1 d . . . . .
H6_1 H 0.087423 0.396178 0.468496 0.043 Uiso 1 1 calc R U . . .
C7_1 C 0.2116(3) 0.3304(4) 0.51381(9) 0.0332(7) Uani 1 1 d . . . . .
H7_1 H 0.174980 0.230772 0.516010 0.040 Uiso 1 1 calc R U . . .
C8_1 C 0.3201(3) 0.3759(3) 0.53970(8) 0.0294(6) Uani 1 1 d . . . . .
C9_1 C 0.3756(3) 0.2767(3) 0.56910(9) 0.0295(6) Uani 1 1 d . . . . .
H9_1 H 0.339128 0.177362 0.572208 0.035 Uiso 1 1 calc R U . . .
C10_1 C 0.4818(3) 0.3236(3) 0.59305(9) 0.0280(6) Uani 1 1 d . . . . .
C11_1 C 0.5619(3) 0.2248(3) 0.62249(8) 0.0274(6) Uani 1 1 d . . . . .
C12_1 C 0.8100(3) 0.1458(3) 0.60976(8) 0.0275(6) Uani 1 1 d . . . . .
C13_1 C 0.8114(3) 0.2725(3) 0.63366(8) 0.0264(6) Uani 1 1 d . . . . .
C14_1 C 0.6709(3) 0.3372(3) 0.64419(8) 0.0266(6) Uani 1 1 d . . . . .
C1_2 C 0.4725(3) 0.1376(3) 0.65212(9) 0.0287(6) Uani 1 1 d . . . . .
C2_2 C 0.3575(3) 0.2060(4) 0.66890(9) 0.0307(6) Uani 1 1 d . . . . .
H2_2 H 0.330921 0.304600 0.660260 0.037 Uiso 1 1 calc R U . . .
C3_2 C 0.2816(3) 0.1321(4) 0.69797(9) 0.0346(7) Uani 1 1 d . . . . .
H3_2 H 0.205460 0.181756 0.709661 0.042 Uiso 1 1 calc R U . . .
C4_2 C 0.3160(4) -0.0140(4) 0.71016(10) 0.0375(7) Uani 1 1 d . . . . .
H4_2 H 0.262375 -0.065471 0.729565 0.045 Uiso 1 1 calc R U . . .
C5_2 C 0.4297(4) -0.0838(4) 0.69363(10) 0.0370(7) Uani 1 1 d . . . . .
H5_2 H 0.455046 -0.183160 0.702006 0.044 Uiso 1 1 calc R U . . .
C6_2 C 0.5067(3) -0.0083(4) 0.66477(10) 0.0328(7) Uani 1 1 d . . . . .
H6_2 H 0.583920 -0.057299 0.653514 0.039 Uiso 1 1 calc R U . . .
C1_3 C 0.9328(3) 0.0581(3) 0.59764(9) 0.0285(6) Uani 1 1 d . . . . .
C2_3 C 0.9442(3) -0.0031(4) 0.55905(10) 0.0338(7) Uani 1 1 d . . . . .
H2_3 H 0.873977 0.014353 0.539818 0.041 Uiso 1 1 calc R U . . .
C3_3 C 1.0581(3) -0.0896(4) 0.54850(10) 0.0375(7) Uani 1 1 d . . . . .
H3_3 H 1.064599 -0.131288 0.522256 0.045 Uiso 1 1 calc R U . . .
C4_3 C 1.1612(3) -0.1146(4) 0.57622(10) 0.0365(7) Uani 1 1 d . . . . .
H4_3 H 1.238986 -0.172566 0.568956 0.044 Uiso 1 1 calc R U . . .
C5_3 C 1.1508(3) -0.0552(4) 0.61458(10) 0.0351(7) Uani 1 1 d . . . . .
H5_3 H 1.221510 -0.072513 0.633672 0.042 Uiso 1 1 calc R U . . .
C6_3 C 1.0375(3) 0.0297(3) 0.62518(9) 0.0316(6) Uani 1 1 d . . . . .
H6_3 H 1.031015 0.069130 0.651659 0.038 Uiso 1 1 calc R U . . .
C1_4 C 0.9356(3) 0.3614(3) 0.64451(8) 0.0275(6) Uani 1 1 d . . . . .
C2_4 C 1.0243(3) 0.4040(4) 0.61329(9) 0.0308(6) Uani 1 1 d . . . . .
H2_4 H 1.011405 0.362025 0.587248 0.037 Uiso 1 1 calc R U . . .
C3_4 C 1.1296(3) 0.5053(4) 0.61974(10) 0.0353(7) Uani 1 1 d . . . . .
H3_4 H 1.185821 0.534929 0.597951 0.042 Uiso 1 1 calc R U . . .
C4_4 C 1.1540(3) 0.5644(4) 0.65774(10) 0.0370(7) Uani 1 1 d . . . . .
H4_4 H 1.226129 0.634665 0.662099 0.044 Uiso 1 1 calc R U . . .
C5_4 C 1.0715(3) 0.5192(4) 0.68928(10) 0.0353(7) Uani 1 1 d . . . . .
H5_4 H 1.089057 0.556586 0.715570 0.042 Uiso 1 1 calc R U . . .
C6_4 C 0.9631(3) 0.4194(4) 0.68283(9) 0.0314(6) Uani 1 1 d . . . . .
H6_4 H 0.907181 0.390498 0.704761 0.038 Uiso 1 1 calc R U . . .
C1_5 C 0.6458(3) 0.3522(3) 0.68916(8) 0.0280(6) Uani 1 1 d . . . . .
C2_5 C 0.6910(3) 0.2400(4) 0.71566(9) 0.0322(6) Uani 1 1 d . . . . .
H2_5 H 0.741661 0.156184 0.705678 0.039 Uiso 1 1 calc R U . . .
C3_5 C 0.6630(4) 0.2492(4) 0.75653(9) 0.0383(7) Uani 1 1 d . . . . .
H3_5 H 0.694886 0.171989 0.774192 0.046 Uiso 1 1 calc R U . . .
C4_5 C 0.5891(4) 0.3698(4) 0.77151(10) 0.0421(8) Uani 1 1 d . . . . .
H4_5 H 0.570592 0.376399 0.799434 0.050 Uiso 1 1 calc R U . . .
C5_5 C 0.5426(4) 0.4806(4) 0.74565(11) 0.0401(8) Uani 1 1 d . . . . .
H5_5 H 0.490681 0.563087 0.755811 0.048 Uiso 1 1 calc R U . . .
C6_5 C 0.5707(3) 0.4728(4) 0.70473(10) 0.0332(7) Uani 1 1 d . . . . .
H6_5 H 0.538467 0.550483 0.687276 0.040 Uiso 1 1 calc R U . . .

loop_
_atom_site_aniso_label
_atom_site_aniso_U_11
_atom_site_aniso_U_22
_atom_site_aniso_U_33
_atom_site_aniso_U_23
_atom_site_aniso_U_13
_atom_site_aniso_U_12
B1_1 0.0289(16) 0.0248(16) 0.0285(15) 0.0005(12) 0.0048(13) 0.0038(12)
B2_1 0.0307(16) 0.0236(15) 0.0291(15) 0.0029(12) 0.0003(12) 0.0010(13)
Br1_1 0.0382(2) 0.02863(19) 0.0403(2) 0.00130(12) -0.00246(14) -0.00001(12)
Br2_1 0.0403(2) 0.03118(19) 0.0410(2) -0.00490(13) -0.00295(15) 0.00049(13)
C1_1 0.0290(14) 0.0272(14) 0.0283(14) -0.0015(11) 0.0034(11) 0.0021(11)
C2_1 0.0308(15) 0.0252(14) 0.0306(14) 0.0004(11) 0.0047(11) 0.0021(11)
C3_1 0.0310(15) 0.0281(14) 0.0287(14) 0.0002(11) 0.0062(11) 0.0053(11)
C4_1 0.0342(15) 0.0325(16) 0.0283(14) 0.0013(12) 0.0025(12) 0.0060(13)
C5_1 0.0357(16) 0.0391(17) 0.0288(14) 0.0036(12) 0.0012(12) 0.0102(13)
C6_1 0.0342(16) 0.0434(18) 0.0298(15) -0.0031(13) -0.0015(12) 0.0048(14)
C7_1 0.0335(16) 0.0330(16) 0.0330(15) -0.0027(12) 0.0009(12) 0.0030(12)
C8_1 0.0302(15) 0.0306(15) 0.0276(14) -0.0003(12) 0.0027(11) 0.0031(12)
C9_1 0.0315(15) 0.0260(14) 0.0310(14) -0.0010(12) 0.0022(11) 0.0002(12)
C10_1 0.0290(14) 0.0272(15) 0.0280(14) 0.0018(11) 0.0033(11) 0.0052(11)
C11_1 0.0286(14) 0.0255(14) 0.0283(13) 0.0014(11) 0.0002(11) 0.0011(11)
C12_1 0.0302(14) 0.0281(14) 0.0244(13) 0.0030(11) 0.0014(11) 0.0022(11)
C13_1 0.0297(14) 0.0269(14) 0.0227(12) 0.0017(11) 0.0019(10) 0.0013(11)
C14_1 0.0276(14) 0.0253(14) 0.0269(13) 0.0008(11) -0.0005(11) 0.0003(11)
C1_2 0.0296(14) 0.0282(14) 0.0281(13) 0.0024(11) -0.0014(11) -0.0002(12)
C2_2 0.0307(15) 0.0276(14) 0.0337(15) 0.0003(12) -0.0015(12) -0.0006(12)
C3_2 0.0313(15) 0.0387(17) 0.0338(15) -0.0005(13) 0.0020(12) -0.0021(13)
C4_2 0.0390(18) 0.0393(18) 0.0343(16) 0.0043(13) 0.0007(13) -0.0075(14)
C5_2 0.0453(18) 0.0293(16) 0.0362(16) 0.0062(13) -0.0030(13) -0.0016(14)
C6_2 0.0307(15) 0.0307(16) 0.0369(16) 0.0014(12) 0.0013(12) 0.0029(12)
C1_3 0.0294(15) 0.0246(14) 0.0315(14) -0.0007(11) 0.0028(11) 0.0007(11)
C2_3 0.0351(17) 0.0352(17) 0.0309(15) -0.0027(12) 0.0012(13) 0.0030(13)
C3_3 0.0434(18) 0.0341(17) 0.0351(16) -0.0056(13) 0.0073(13) 0.0045(14)
C4_3 0.0347(16) 0.0316(16) 0.0434(17) -0.0044(13) 0.0091(13) 0.0043(13)
C5_3 0.0332(16) 0.0322(16) 0.0399(16) 0.0004(13) 0.0003(13) 0.0034(13)
C6_3 0.0356(16) 0.0277(15) 0.0316(15) -0.0011(12) 0.0021(12) 0.0031(12)
C1_4 0.0274(14) 0.0258(14) 0.0293(14) 0.0005(11) -0.0004(11) 0.0030(11)
C2_4 0.0322(15) 0.0292(15) 0.0309(14) -0.0011(12) 0.0037(11) 0.0035(12)
C3_4 0.0331(16) 0.0330(16) 0.0397(17) 0.0000(12) 0.0068(13) 0.0024(12)
C4_4 0.0339(16) 0.0313(16) 0.0457(18) -0.0042(14) -0.0003(13) -0.0024(13)
C5_4 0.0339(16) 0.0370(17) 0.0349(16) -0.0050(13) -0.0037(13) 0.0018(13)
C6_4 0.0321(15) 0.0323(15) 0.0299(14) -0.0007(12) 0.0004(11) 0.0035(12)
C1_5 0.0281(14) 0.0291(14) 0.0267(14) -0.0014(11) 0.0029(11) -0.0027(11)
C2_5 0.0339(16) 0.0322(16) 0.0306(15) 0.0015(12) 0.0027(12) -0.0002(12)
C3_5 0.0447(18) 0.0397(18) 0.0304(15) 0.0051(13) 0.0017(13) -0.0042(14)
C4_5 0.050(2) 0.046(2) 0.0302(15) -0.0044(14) 0.0125(14) -0.0093(16)
C5_5 0.0412(18) 0.0384(18) 0.0408(18) -0.0077(14) 0.0154(14) -0.0018(14)
C6_5 0.0334(16) 0.0302(15) 0.0360(16) -0.0018(12) 0.0041(12) -0.0015(12)

loop_
_atom_type_symbol
_atom_type_description
_atom_type_scat_dispersion_real
_atom_type_scat_dispersion_imag
_atom_type_scat_source
C C 0.0181 0.0091 'International Tables Vol C Tables 4.2.6.8 and 6.1.1.4'
H H 0.0000 0.0000 'International Tables Vol C Tables 4.2.6.8 and 6.1.1.4'
B B 0.0090 0.0039 'International Tables Vol C Tables 4.2.6.8 and 6.1.1.4'
Br Br -0.6763 1.2805 'International Tables Vol C Tables 4.2.6.8 and 6.1.1.4'

loop_
_exptl_crystal_face_index_h
_exptl_crystal_face_index_k
_exptl_crystal_face_index_l
_exptl_crystal_face_perp_dist
0 0 1 0.0305
0 0 -1 0.0743
-2 1 -2 0.0670
2 -1 2 0.0377
-1 0 -1 0.0644
-1 0 1 0.0604
-2 -1 -1 0.0656
-2 -1 -2 0.0660
-1 -1 0 0.0616
-1 -1 1 0.0565
0 1 1 0.0333
0 -1 -1 0.0543
0 1 0 0.0336
0 -1 0 0.0365
0 1 -1 0.0378
0 -1 1 0.0396
-1 1 1 0.0532

loop_
_geom_angle_atom_site_label_1
_geom_angle_atom_site_label_2
_geom_angle_atom_site_label_3
_geom_angle
_geom_angle_site_symmetry_1
_geom_angle_site_symmetry_3
_geom_angle_publ_flag
C1_1 B1_1 C14_1 109.7(3) . . ?
C1_1 B1_1 Br1_1 124.2(2) . . ?
C14_1 B1_1 Br1_1 126.1(2) . . ?
C12_1 B2_1 C11_1 111.0(3) . . ?
C12_1 B2_1 Br2_1 126.6(2) . . ?
C11_1 B2_1 Br2_1 122.1(2) . . ?
C2_1 C1_1 C10_1 119.8(3) . . ?
C2_1 C1_1 B1_1 131.7(3) . . ?
C10_1 C1_1 B1_1 108.4(3) . . ?
C1_1 C2_1 C3_1 120.8(3) . . ?
C1_1 C2_1 H2_1 119.6 . . ?
C3_1 C2_1 H2_1 119.6 . . ?
C2_1 C3_1 C4_1 122.1(3) . . ?
C2_1 C3_1 C8_1 119.0(3) . . ?
C4_1 C3_1 C8_1 118.9(3) . . ?
C5_1 C4_1 C3_1 120.9(3) . . ?
C5_1 C4_1 H4_1 119.6 . . ?
C3_1 C4_1 H4_1 119.6 . . ?
C4_1 C5_1 C6_1 120.4(3) . . ?
C4_1 C5_1 H5_1 119.8 . . ?
C6_1 C5_1 H5_1 119.8 . . ?
C7_1 C6_1 C5_1 120.6(3) . . ?
C7_1 C6_1 H6_1 119.7 . . ?
C5_1 C6_1 H6_1 119.7 . . ?
C6_1 C7_1 C8_1 120.7(3) . . ?
C6_1 C7_1 H7_1 119.6 . . ?
C8_1 C7_1 H7_1 119.6 . . ?
C9_1 C8_1 C7_1 121.8(3) . . ?
C9_1 C8_1 C3_1 119.7(3) . . ?
C7_1 C8_1 C3_1 118.5(3) . . ?
C10_1 C9_1 C8_1 120.2(3) . . ?
C10_1 C9_1 H9_1 119.9 . . ?
C8_1 C9_1 H9_1 119.9 . . ?
C9_1 C10_1 C1_1 120.4(3) . . ?
C9_1 C10_1 C11_1 126.1(3) . . ?
C1_1 C10_1 C11_1 113.4(3) . . ?
C10_1 C11_1 C1_2 114.0(2) . . ?
C10_1 C11_1 B2_1 108.7(2) . . ?
C1_2 C11_1 B2_1 113.0(2) . . ?
C10_1 C11_1 C14_1 105.9(2) . . ?
C1_2 C11_1 C14_1 113.4(2) . . ?
B2_1 C11_1 C14_1 100.8(2) . . ?
C13_1 C12_1 C1_3 125.1(3) . . ?
C13_1 C12_1 B2_1 106.6(3) . . ?
C1_3 C12_1 B2_1 128.3(3) . . ?
C12_1 C13_1 C1_4 125.0(3) . . ?
C12_1 C13_1 C14_1 115.4(3) . . ?
C1_4 C13_1 C14_1 119.0(2) . . ?
C1_5 C14_1 C13_1 114.0(2) . . ?
C1_5 C14_1 B1_1 113.6(2) . . ?
C13_1 C14_1 B1_1 108.4(2) . . ?
C1_5 C14_1 C11_1 112.4(2) . . ?
C13_1 C14_1 C11_1 105.2(2) . . ?
B1_1 C14_1 C11_1 102.2(2) . . ?
C6_2 C1_2 C2_2 118.1(3) . . ?
C6_2 C1_2 C11_1 121.3(3) . . ?
C2_2 C1_2 C11_1 120.5(3) . . ?
C3_2 C2_2 C1_2 120.9(3) . . ?
C3_2 C2_2 H2_2 119.5 . . ?
C1_2 C2_2 H2_2 119.5 . . ?
C2_2 C3_2 C4_2 120.5(3) . . ?
C2_2 C3_2 H3_2 119.7 . . ?
C4_2 C3_2 H3_2 119.7 . . ?
C3_2 C4_2 C5_2 119.2(3) . . ?
C3_2 C4_2 H4_2 120.4 . . ?
C5_2 C4_2 H4_2 120.4 . . ?
C4_2 C5_2 C6_2 120.0(3) . . ?
C4_2 C5_2 H5_2 120.0 . . ?
C6_2 C5_2 H5_2 120.0 . . ?
C1_2 C6_2 C5_2 121.2(3) . . ?
C1_2 C6_2 H6_2 119.4 . . ?
C5_2 C6_2 H6_2 119.4 . . ?
C6_3 C1_3 C2_3 118.2(3) . . ?
C6_3 C1_3 C12_1 120.6(3) . . ?
C2_3 C1_3 C12_1 121.2(3) . . ?
C3_3 C2_3 C1_3 120.6(3) . . ?
C3_3 C2_3 H2_3 119.7 . . ?
C1_3 C2_3 H2_3 119.7 . . ?
C4_3 C3_3 C2_3 120.1(3) . . ?
C4_3 C3_3 H3_3 120.0 . . ?
C2_3 C3_3 H3_3 120.0 . . ?
C3_3 C4_3 C5_3 119.9(3) . . ?
C3_3 C4_3 H4_3 120.0 . . ?
C5_3 C4_3 H4_3 120.0 . . ?
C4_3 C5_3 C6_3 120.1(3) . . ?
C4_3 C5_3 H5_3 120.0 . . ?
C6_3 C5_3 H5_3 120.0 . . ?
C5_3 C6_3 C1_3 121.2(3) . . ?
C5_3 C6_3 H6_3 119.4 . . ?
C1_3 C6_3 H6_3 119.4 . . ?
C6_4 C1_4 C2_4 117.3(3) . . ?
C6_4 C1_4 C13_1 124.5(3) . . ?
C2_4 C1_4 C13_1 117.9(3) . . ?
C3_4 C2_4 C1_4 121.4(3) . . ?
C3_4 C2_4 H2_4 119.3 . . ?
C1_4 C2_4 H2_4 119.3 . . ?
C2_4 C3_4 C4_4 120.6(3) . . ?
C2_4 C3_4 H3_4 119.7 . . ?
C4_4 C3_4 H3_4 119.7 . . ?
C5_4 C4_4 C3_4 119.0(3) . . ?
C5_4 C4_4 H4_4 120.5 . . ?
C3_4 C4_4 H4_4 120.5 . . ?
C4_4 C5_4 C6_4 120.8(3) . . ?
C4_4 C5_4 H5_4 119.6 . . ?
C6_4 C5_4 H5_4 119.6 . . ?
C5_4 C6_4 C1_4 120.9(3) . . ?
C5_4 C6_4 H6_4 119.6 . . ?
C1_4 C6_4 H6_4 119.6 . . ?
C6_5 C1_5 C2_5 118.1(3) . . ?
C6_5 C1_5 C14_1 121.3(3) . . ?
C2_5 C1_5 C14_1 120.5(3) . . ?
C3_5 C2_5 C1_5 120.9(3) . . ?
C3_5 C2_5 H2_5 119.5 . . ?
C1_5 C2_5 H2_5 119.5 . . ?
C4_5 C3_5 C2_5 120.3(3) . . ?
C4_5 C3_5 H3_5 119.9 . . ?
C2_5 C3_5 H3_5 119.9 . . ?
C5_5 C4_5 C3_5 119.5(3) . . ?
C5_5 C4_5 H4_5 120.3 . . ?
C3_5 C4_5 H4_5 120.3 . . ?
C4_5 C5_5 C6_5 120.7(3) . . ?
C4_5 C5_5 H5_5 119.7 . . ?
C6_5 C5_5 H5_5 119.7 . . ?
C5_5 C6_5 C1_5 120.6(3) . . ?
C5_5 C6_5 H6_5 119.7 . . ?
C1_5 C6_5 H6_5 119.7 . . ?

loop_
_geom_bond_atom_site_label_1
_geom_bond_atom_site_label_2
_geom_bond_distance
_geom_bond_site_symmetry_2
_geom_bond_publ_flag
B1_1 C1_1 1.516(5) . ?
B1_1 C14_1 1.607(4) . ?
B1_1 Br1_1 1.915(3) . ?
B2_1 C12_1 1.531(4) . ?
B2_1 C11_1 1.583(4) . ?
B2_1 Br2_1 1.924(3) . ?
C1_1 C2_1 1.387(4) . ?
C1_1 C10_1 1.427(4) . ?
C2_1 C3_1 1.403(4) . ?
C2_1 H2_1 0.9500 . ?
C3_1 C4_1 1.422(4) . ?
C3_1 C8_1 1.431(4) . ?
C4_1 C5_1 1.365(5) . ?
C4_1 H4_1 0.9500 . ?
C5_1 C6_1 1.410(5) . ?
C5_1 H5_1 0.9500 . ?
C6_1 C7_1 1.371(5) . ?
C6_1 H6_1 0.9500 . ?
C7_1 C8_1 1.423(4) . ?
C7_1 H7_1 0.9500 . ?
C8_1 C9_1 1.418(4) . ?
C9_1 C10_1 1.371(4) . ?
C9_1 H9_1 0.9500 . ?
C10_1 C11_1 1.524(4) . ?
C11_1 C1_2 1.530(4) . ?
C11_1 C14_1 1.623(4) . ?
C12_1 C13_1 1.370(4) . ?
C12_1 C1_3 1.487(4) . ?
C13_1 C1_4 1.490(4) . ?
C13_1 C14_1 1.532(4) . ?
C14_1 C1_5 1.524(4) . ?
C1_2 C6_2 1.391(4) . ?
C1_2 C2_2 1.397(4) . ?
C2_2 C3_2 1.386(4) . ?
C2_2 H2_2 0.9500 . ?
C3_2 C4_2 1.389(5) . ?
C3_2 H3_2 0.9500 . ?
C4_2 C5_2 1.390(5) . ?
C4_2 H4_2 0.9500 . ?
C5_2 C6_2 1.393(4) . ?
C5_2 H5_2 0.9500 . ?
C6_2 H6_2 0.9500 . ?
C1_3 C6_3 1.396(4) . ?
C1_3 C2_3 1.398(4) . ?
C2_3 C3_3 1.397(4) . ?
C2_3 H2_3 0.9500 . ?
C3_3 C4_3 1.382(5) . ?
C3_3 H3_3 0.9500 . ?
C4_3 C5_3 1.384(5) . ?
C4_3 H4_3 0.9500 . ?
C5_3 C6_3 1.385(4) . ?
C5_3 H5_3 0.9500 . ?
C6_3 H6_3 0.9500 . ?
C1_4 C6_4 1.399(4) . ?
C1_4 C2_4 1.410(4) . ?
C2_4 C3_4 1.379(5) . ?
C2_4 H2_4 0.9500 . ?
C3_4 C4_4 1.387(5) . ?
C3_4 H3_4 0.9500 . ?
C4_4 C5_4 1.387(5) . ?
C4_4 H4_4 0.9500 . ?
C5_4 C6_4 1.394(5) . ?
C5_4 H5_4 0.9500 . ?
C6_4 H6_4 0.9500 . ?
C1_5 C6_5 1.393(4) . ?
C1_5 C2_5 1.395(4) . ?
C2_5 C3_5 1.391(4) . ?
C2_5 H2_5 0.9500 . ?
C3_5 C4_5 1.380(5) . ?
C3_5 H3_5 0.9500 . ?
C4_5 C5_5 1.377(5) . ?
C4_5 H4_5 0.9500 . ?
C5_5 C6_5 1.393(5) . ?
C5_5 H5_5 0.9500 . ?
C6_5 H6_5 0.9500 . ?
